data_7122718
loop_
_publ_author_name
'Li, Ting'
'Yang, Yuhan'
'Li, Bo'
'Yang, Ping'

_publ_section_title
;
 Cobalt-catalyzed cross-dehydrogenative coupling between N-(2-pyridyl) and
 free indoles for the synthesis of unsymmetrical 2,2&#x2032;-biindoles
;
_journal_name_full 'Chemical Communications'
_journal_paper_doi 10.1039/C8CC07659F
_journal_year 2019
_chemical_formula_moiety 'C18 H14 Cl N3'
_chemical_formula_sum 'C18 H14 Cl N3'
_chemical_formula_weight 307.77
_chemical_name_systematic
; 
 ? 
;
_space_group_IT_number 2
_symmetry_cell_setting triclinic
_symmetry_space_group_name_Hall '-P 1'
_symmetry_space_group_name_H-M 'P -1'
_atom_sites_solution_hydrogens geom
_atom_sites_solution_primary direct
_atom_sites_solution_secondary difmap
_audit_creation_method SHELXL-97
_audit_update_record
;
2018-12-02 deposited with the CCDC.
2018-12-11 downloaded from the CCDC.
;
_cell_angle_alpha 90.096(6)
_cell_angle_beta 109.097(7)
_cell_angle_gamma 101.608(7)
_cell_formula_units_Z 2
_cell_length_a 9.2962(7)
_cell_length_b 9.3721(8)
_cell_length_c 9.4578(7)
_cell_measurement_temperature 173(2)
_cell_volume 760.70(11)
_computing_cell_refinement 'Bruker FRAMBO'
_computing_data_collection 'Bruker FRAMBO'
_computing_data_reduction 'Bruker SAINT'
_computing_molecular_graphics 'Bruker SHELXTL'
_computing_publication_material 'Bruker SHELXTL'
_computing_structure_refinement 'SHELXL-97 (Sheldrick, 1997)'
_computing_structure_solution 'SHELXS-97 (Sheldrick, 1990)'
_diffrn_ambient_temperature 173(2)
_diffrn_measured_fraction_theta_full 0.997
_diffrn_measured_fraction_theta_max 0.997
_diffrn_measurement_device_type 'multiwire proportional'
_diffrn_measurement_method 'phi and omega scans'
_diffrn_radiation_monochromator graphite
_diffrn_radiation_source 'fine-focus sealed tube'
_diffrn_radiation_type MoK\a
_diffrn_radiation_wavelength 0.71073
_diffrn_reflns_av_R_equivalents 0.0187
_diffrn_reflns_av_sigmaI/netI 0.0293
_diffrn_reflns_limit_h_max 11
_diffrn_reflns_limit_h_min -11
_diffrn_reflns_limit_k_max 11
_diffrn_reflns_limit_k_min -10
_diffrn_reflns_limit_l_max 10
_diffrn_reflns_limit_l_min -11
_diffrn_reflns_number 5627
_diffrn_reflns_theta_full 25.99
_diffrn_reflns_theta_max 25.99
_diffrn_reflns_theta_min 3.58
_exptl_absorpt_coefficient_mu 0.250
_exptl_absorpt_correction_type none
_exptl_crystal_colour colourless
_exptl_crystal_density_diffrn 1.344
_exptl_crystal_density_method 'not measured'
_exptl_crystal_description block
_exptl_crystal_F_000 320
_exptl_crystal_size_max 0.25
_exptl_crystal_size_mid 0.21
_exptl_crystal_size_min 0.15
_refine_diff_density_max 0.326
_refine_diff_density_min -0.257
_refine_diff_density_rms 0.051
_refine_ls_extinction_method none
_refine_ls_goodness_of_fit_ref 1.102
_refine_ls_hydrogen_treatment mixed
_refine_ls_matrix_type full
_refine_ls_number_parameters 199
_refine_ls_number_reflns 2995
_refine_ls_number_restraints 0
_refine_ls_restrained_S_all 1.102
_refine_ls_R_factor_all 0.0405
_refine_ls_R_factor_gt 0.0370
_refine_ls_shift/su_max 0.001
_refine_ls_shift/su_mean 0.000
_refine_ls_structure_factor_coef Fsqd
_refine_ls_weighting_details 'calc w=1/[\s^2^(Fo^2^)+(0.1000P)^2^+0.0000P] where P=(Fo^2^+2Fc^2^)/3'
_refine_ls_weighting_scheme calc
_refine_ls_wR_factor_gt 0.1328
_refine_ls_wR_factor_ref 0.1398
_reflns_number_gt 2714
_reflns_number_total 2995
_reflns_threshold_expression >2sigma(I)
_cod_data_source_file c8cc07659f2.cif
_cod_data_source_block p
_cod_depositor_comments
;
The following automatic conversions were performed:

'_symmetry_cell_setting' value 'Triclinic' changed to 'triclinic'
according to
/home/data/users/saulius/crontab/automatic-downloads/rss-feeds/RSC/lib/dictionaries/cif_core.dic
dictionary named 'cif_core.dic' version 2.4.2 from 2011-04-26.

Automatic conversion script
Id: cif_fix_values 4973 2017-02-22 13:04:09Z antanas 
;
_cod_original_cell_volume 760.70(10)
_cod_original_sg_symbol_H-M P-1
_cod_database_code 7122718

loop_
_symmetry_equiv_pos_as_xyz
'x, y, z'
'-x, -y, -z'

loop_
_atom_site_label
_atom_site_type_symbol
_atom_site_fract_x
_atom_site_fract_y
_atom_site_fract_z
_atom_site_U_iso_or_equiv
_atom_site_adp_type
_atom_site_occupancy
_atom_site_symmetry_multiplicity
_atom_site_calc_flag
_atom_site_refinement_flags
Cl1 Cl 1.27042(4) 1.20411(4) 0.46976(4) 0.02340(18) Uani 1 1 d .
N1 N 0.69686(14) 0.41468(13) 0.00524(14) 0.0130(3) Uani 1 1 d .
C1 C 0.78771(16) 0.52183(16) -0.04924(16) 0.0125(3) Uani 1 1 d .
N2 N 0.85502(14) 0.34793(14) 0.23137(14) 0.0156(3) Uani 1 1 d .
C2 C 0.74930(17) 0.48652(16) -0.19988(16) 0.0153(3) Uani 1 1 d .
H2B H 0.7911 0.5396 -0.2655 0.018 Uiso 1 1 calc R
N3 N 1.00164(14) 0.73480(13) -0.00760(14) 0.0136(3) Uani 1 1 d .
H3A H 1.0184 0.7163 -0.0892 0.016 Uiso 1 1 calc R
C3 C 0.63482(17) 0.35510(16) -0.23744(16) 0.0154(3) Uani 1 1 d .
H3B H 0.5889 0.3063 -0.3322 0.018 Uiso 1 1 calc R
C4 C 0.60319(16) 0.31207(15) -0.11138(16) 0.0141(3) Uani 1 1 d .
C5 C 0.49133(18) 0.18394(16) -0.08687(18) 0.0187(4) Uani 1 1 d .
H5A H 0.4369 0.1258 -0.1798 0.028 Uiso 1 1 calc R
H5B H 0.4178 0.2177 -0.0510 0.028 Uiso 1 1 calc R
H5C H 0.5474 0.1260 -0.0141 0.028 Uiso 1 1 calc R
C11 C 0.72278(17) 0.39110(15) 0.15957(16) 0.0137(3) Uani 1 1 d .
C12 C 0.61525(18) 0.41132(16) 0.22571(17) 0.0167(3) Uani 1 1 d .
H12A H 0.5236 0.4391 0.1704 0.020 Uiso 1 1 calc R
C13 C 0.64769(18) 0.38917(17) 0.37605(17) 0.0197(4) Uani 1 1 d .
H13A H 0.5784 0.4028 0.4243 0.024 Uiso 1 1 calc R
C14 C 0.78449(19) 0.34647(17) 0.45424(17) 0.0209(4) Uani 1 1 d .
H14A H 0.8093 0.3310 0.5558 0.025 Uiso 1 1 calc R
C15 C 0.88334(18) 0.32740(17) 0.37681(17) 0.0193(4) Uani 1 1 d .
H15A H 0.9751 0.2985 0.4294 0.023 Uiso 1 1 calc R
C21 C 0.89234(17) 0.64963(15) 0.04284(16) 0.0135(3) Uani 1 1 d .
C22 C 0.89864(17) 0.71284(16) 0.17709(16) 0.0150(3) Uani 1 1 d .
H22A H 0.8372 0.6774 0.2350 0.018 Uiso 1 1 calc R
C23 C 1.01736(17) 0.84291(16) 0.21017(16) 0.0141(3) Uani 1 1 d .
C24 C 1.07682(18) 0.95311(16) 0.32818(17) 0.0174(4) Uani 1 1 d .
H24A H 1.0380 0.9496 0.4074 0.021 Uiso 1 1 calc R
C25 C 1.19368(17) 1.06566(16) 0.32242(17) 0.0173(3) Uani 1 1 d .
C26 C 1.25540(17) 1.07731(16) 0.20473(17) 0.0188(4) Uani 1 1 d .
H26A H 1.3344 1.1562 0.2054 0.023 Uiso 1 1 calc R
C27 C 1.19724(17) 0.97009(16) 0.08788(17) 0.0167(3) Uani 1 1 d .
H27A H 1.2358 0.9758 0.0084 0.020 Uiso 1 1 calc R
C28 C 1.07960(16) 0.85339(15) 0.09171(16) 0.0133(3) Uani 1 1 d .

loop_
_atom_site_aniso_label
_atom_site_aniso_U_11
_atom_site_aniso_U_22
_atom_site_aniso_U_33
_atom_site_aniso_U_23
_atom_site_aniso_U_13
_atom_site_aniso_U_12
Cl1 0.0223(3) 0.0205(3) 0.0231(3) -0.00500(18) 0.00468(19) -0.00034(17)
N1 0.0134(6) 0.0149(6) 0.0121(6) 0.0026(5) 0.0051(5) 0.0044(5)
C1 0.0124(7) 0.0143(7) 0.0136(8) 0.0042(5) 0.0068(6) 0.0051(5)
N2 0.0153(7) 0.0195(7) 0.0135(7) 0.0035(5) 0.0059(5) 0.0049(5)
C2 0.0161(8) 0.0187(8) 0.0134(7) 0.0042(6) 0.0072(6) 0.0050(6)
N3 0.0133(6) 0.0169(7) 0.0128(6) 0.0022(5) 0.0068(5) 0.0038(5)
C3 0.0175(8) 0.0176(7) 0.0124(7) -0.0003(6) 0.0065(6) 0.0042(6)
C4 0.0127(7) 0.0140(7) 0.0150(8) 0.0011(6) 0.0028(6) 0.0046(6)
C5 0.0169(8) 0.0181(8) 0.0190(8) 0.0001(6) 0.0056(7) -0.0002(6)
C11 0.0156(7) 0.0126(7) 0.0136(8) 0.0022(5) 0.0065(6) 0.0018(5)
C12 0.0157(8) 0.0192(8) 0.0174(8) 0.0047(6) 0.0069(6) 0.0060(6)
C13 0.0215(8) 0.0235(8) 0.0191(8) 0.0043(6) 0.0126(7) 0.0062(6)
C14 0.0260(9) 0.0259(8) 0.0136(8) 0.0051(6) 0.0086(7) 0.0084(7)
C15 0.0181(8) 0.0275(9) 0.0145(8) 0.0063(6) 0.0058(6) 0.0091(6)
C21 0.0138(7) 0.0148(7) 0.0136(7) 0.0047(6) 0.0059(6) 0.0044(6)
C22 0.0152(7) 0.0176(7) 0.0149(8) 0.0023(6) 0.0096(6) 0.0020(6)
C23 0.0146(7) 0.0147(7) 0.0142(8) 0.0038(6) 0.0056(6) 0.0044(6)
C24 0.0199(8) 0.0197(8) 0.0150(8) 0.0013(6) 0.0087(7) 0.0049(6)
C25 0.0163(8) 0.0158(7) 0.0176(8) 0.0001(6) 0.0021(6) 0.0045(6)
C26 0.0136(8) 0.0166(8) 0.0248(9) 0.0046(6) 0.0053(7) 0.0019(6)
C27 0.0155(8) 0.0190(8) 0.0185(8) 0.0050(6) 0.0086(6) 0.0049(6)
C28 0.0124(7) 0.0153(7) 0.0136(7) 0.0035(6) 0.0050(6) 0.0048(6)

loop_
_atom_type_symbol
_atom_type_description
_atom_type_scat_dispersion_real
_atom_type_scat_dispersion_imag
_atom_type_scat_source
C C 0.0033 0.0016 'International Tables Vol C Tables 4.2.6.8 and 6.1.1.4'
H H 0.0000 0.0000 'International Tables Vol C Tables 4.2.6.8 and 6.1.1.4'
N N 0.0061 0.0033 'International Tables Vol C Tables 4.2.6.8 and 6.1.1.4'
Cl Cl 0.1484 0.1585 'International Tables Vol C Tables 4.2.6.8 and 6.1.1.4'

loop_
_geom_angle_atom_site_label_1
_geom_angle_atom_site_label_2
_geom_angle_atom_site_label_3
_geom_angle
C4 N1 C1 109.17(12)
C4 N1 C11 123.57(12)
C1 N1 C11 125.39(12)
C2 C1 N1 107.20(13)
C2 C1 C21 129.72(14)
N1 C1 C21 122.93(13)
C15 N2 C11 116.38(12)
C1 C2 C3 107.81(14)
C28 N3 C21 109.66(12)
C4 C3 C2 108.47(13)
C3 C4 N1 107.35(13)
C3 C4 C5 131.24(13)
N1 C4 C5 121.40(13)
N2 C11 C12 124.14(14)
N2 C11 N1 115.20(12)
C12 C11 N1 120.66(13)
C13 C12 C11 118.12(14)
C12 C13 C14 119.24(14)
C13 C14 C15 118.02(14)
N2 C15 C14 124.08(14)
N3 C21 C22 109.03(13)
N3 C21 C1 119.70(13)
C22 C21 C1 131.12(14)
C21 C22 C23 106.87(13)
C24 C23 C28 119.07(13)
C24 C23 C22 133.88(14)
C28 C23 C22 107.05(12)
C25 C24 C23 117.76(13)
C24 C25 C26 123.50(13)
C24 C25 Cl1 118.41(12)
C26 C25 Cl1 118.08(12)
C27 C26 C25 119.19(14)
C26 C27 C28 118.54(14)
N3 C28 C27 130.69(13)
N3 C28 C23 107.38(12)
C27 C28 C23 121.93(13)

loop_
_geom_bond_atom_site_label_1
_geom_bond_atom_site_label_2
_geom_bond_distance
Cl1 C25 1.7623(15)
N1 C4 1.3895(19)
N1 C1 1.3901(19)
N1 C11 1.4247(18)
C1 C2 1.3729(19)
C1 C21 1.453(2)
N2 C15 1.3352(19)
N2 C11 1.3382(19)
C2 C3 1.414(2)
N3 C28 1.3674(18)
N3 C21 1.3744(19)
C3 C4 1.362(2)
C4 C5 1.494(2)
C11 C12 1.383(2)
C12 C13 1.379(2)
C13 C14 1.384(2)
C14 C15 1.385(2)
C21 C22 1.379(2)
C22 C23 1.426(2)
C23 C24 1.407(2)
C23 C28 1.415(2)
C24 C25 1.369(2)
C25 C26 1.405(2)
C26 C27 1.382(2)
C27 C28 1.392(2)
